data_4518551
loop_
_publ_author_name
'Budziak-Wieczorek, Iwona'
'Macio\/lek, Urszula'

_publ_section_title
;
 Synthesis and Characterization of a (&#x2212;)-Epicatechin and Barbituric
 Acid Cocrystal: Single-Crystal X-ray Diffraction and Vibrational
 Spectroscopic Studies
;
_journal_issue 12
_journal_name_full 'ACS Omega'
_journal_page_first 8199
_journal_page_last 8209
_journal_paper_doi 10.1021/acsomega.0c06239
_journal_volume 6
_journal_year 2021
_chemical_absolute_configuration syn
_chemical_formula_moiety '2(C15 H14 O6), 2(C4 H4 N2 O3), 3(H2 O)'
_chemical_formula_sum 'C38 H42 N4 O21'
_chemical_formula_weight 890.771
_chemical_name_common -Epicatechin
_chemical_name_systematic (2R,3R)-2-(3,4-Dihydroxyphenyl)-3,4-dihydro-2H-chromene-3,5,7-triol
_space_group_crystal_system triclinic
_space_group_IT_number 1
_space_group_name_Hall 'P 1'
_space_group_name_H-M_alt 'P 1'
_symmetry_Int_Tables_number 1
_atom_sites_solution_primary iterative
_audit_block_doi 10.5517/ccdc.csd.cc26qc3f
_audit_creation_date 2021-01-22
_audit_creation_method
;
Olex2 1.3
(compiled 2020.07.31 svn.rc2a77460 for OlexSys, GUI svn.r6145)
;
_audit_update_record
;
2021-01-22 deposited with the CCDC.	2021-01-24 downloaded from the CCDC.
;
_cell_angle_alpha 67.444(6)
_cell_angle_beta 87.953(5)
_cell_angle_gamma 88.503(5)
_cell_formula_units_Z 1
_cell_length_a 7.3043(5)
_cell_length_b 11.8154(8)
_cell_length_c 12.0064(6)
_cell_measurement_reflns_used 4168
_cell_measurement_temperature 293
_cell_measurement_theta_max 73.4330
_cell_measurement_theta_min 3.9580
_cell_volume 956.23(11)
_computing_cell_refinement
;
CrysAlisPro, Agilent Technologies,
Version 1.171.37.34 (release 22-05-2014 CrysAlis171 .NET)
(compiled May 22 2014,16:03:01)
;
_computing_data_collection
;
CrysAlisPro, Agilent Technologies,
Version 1.171.37.34 (release 22-05-2014 CrysAlis171 .NET)
(compiled May 22 2014,16:03:01)
;
_computing_data_reduction
;
CrysAlisPro, Agilent Technologies,
Version 1.171.37.34 (release 22-05-2014 CrysAlis171 .NET)
(compiled May 22 2014,16:03:01)
;
_computing_molecular_graphics 'Olex2 1.3 (Dolomanov et al., 2009)'
_computing_publication_material 'Olex2 1.3 (Dolomanov et al., 2009)'
_computing_structure_refinement 'olex2.refine 1.3 (Bourhis et al., 2015)'
_computing_structure_solution 'olex2.solve 1.3 (Bourhis et al., 2015)'
_diffrn_ambient_temperature 293
_diffrn_detector_area_resol_mean 5.2763
_diffrn_detector_type AtlasS2
_diffrn_measured_fraction_theta_full 0.9986
_diffrn_measured_fraction_theta_max 0.9609
_diffrn_measurement_details
;
#__ type_ start__ end____ width___ exp.time_
  1 omega  -26.00   65.00   1.0000    1.0000
omega____ theta____ kappa____ phi______ frames
    -       40.9396  -37.0000  -30.0000 91
#__ type_ start__ end____ width___ exp.time_
  2 omega   35.00   77.00   1.0000    3.1400
omega____ theta____ kappa____ phi______ frames
    -      106.9969  -45.0000 -150.0000 42
#__ type_ start__ end____ width___ exp.time_
  3 omega   96.00  134.00   1.0000    3.1400
omega____ theta____ kappa____ phi______ frames
    -      106.9969  -77.0000 -150.0000 38
#__ type_ start__ end____ width___ exp.time_
  4 omega   66.00  148.00   1.0000    3.1400
omega____ theta____ kappa____ phi______ frames
    -      106.9969   15.0000  -90.0000 82
#__ type_ start__ end____ width___ exp.time_
  5 omega   95.00  130.00   1.0000    3.1400
omega____ theta____ kappa____ phi______ frames
    -      106.9969   45.0000  -60.0000 35
#__ type_ start__ end____ width___ exp.time_
  6 omega   83.00  157.00   1.0000    3.1400
omega____ theta____ kappa____ phi______ frames
    -      106.9969   30.0000    0.0000 74
#__ type_ start__ end____ width___ exp.time_
  7 omega   79.00  109.00   1.0000    3.1400
omega____ theta____ kappa____ phi______ frames
    -      106.9969  -94.0000    0.0000 30
#__ type_ start__ end____ width___ exp.time_
  8 omega   59.00  105.00   1.0000    3.1400
omega____ theta____ kappa____ phi______ frames
    -      106.9969  -94.0000 -120.0000 46
#__ type_ start__ end____ width___ exp.time_
  9 omega   44.00   71.00   1.0000    3.1400
omega____ theta____ kappa____ phi______ frames
    -      106.9969  -45.0000    0.0000 27
#__ type_ start__ end____ width___ exp.time_
 10 omega   32.00   69.00   1.0000    3.1400
omega____ theta____ kappa____ phi______ frames
    -      106.9969  -30.0000   60.0000 37
#__ type_ start__ end____ width___ exp.time_
 11 omega   40.00   77.00   1.0000    3.1400
omega____ theta____ kappa____ phi______ frames
    -      106.9969  -45.0000  120.0000 37
#__ type_ start__ end____ width___ exp.time_
 12 omega   46.00   93.00   1.0000    3.1400
omega____ theta____ kappa____ phi______ frames
    -      106.9969  -94.0000   90.0000 47
#__ type_ start__ end____ width___ exp.time_
 13 omega   45.00  108.00   1.0000    3.1400
omega____ theta____ kappa____ phi______ frames
    -      106.9969  -94.0000  150.0000 63
#__ type_ start__ end____ width___ exp.time_
 14 omega   33.00   61.00   1.0000    3.1400
omega____ theta____ kappa____ phi______ frames
    -      106.9969  -30.0000   90.0000 28
#__ type_ start__ end____ width___ exp.time_
 15 omega   32.00   67.00   1.0000    3.1400
omega____ theta____ kappa____ phi______ frames
    -      106.9969  -30.0000   30.0000 35
#__ type_ start__ end____ width___ exp.time_
 16 omega   31.00   64.00   1.0000    3.1400
omega____ theta____ kappa____ phi______ frames
    -      106.9969  -30.0000  -30.0000 33
#__ type_ start__ end____ width___ exp.time_
 17 omega   31.00   64.00   1.0000    3.1400
omega____ theta____ kappa____ phi______ frames
    -      106.9969  -77.0000 -150.0000 33
#__ type_ start__ end____ width___ exp.time_
 18 omega   31.00  104.00   1.0000    3.1400
omega____ theta____ kappa____ phi______ frames
    -      106.9969 -111.0000   30.0000 73
#__ type_ start__ end____ width___ exp.time_
 19 omega   18.00  115.00   1.0000    1.0000
omega____ theta____ kappa____ phi______ frames
    -       40.9396   37.0000  150.0000 97
#__ type_ start__ end____ width___ exp.time_
 20 omega  -49.00  -16.00   1.0000    1.0000
omega____ theta____ kappa____ phi______ frames
    -      -40.9396  -57.0000  120.0000 33
#__ type_ start__ end____ width___ exp.time_
 21 omega  -64.00   27.00   1.0000    1.0000
omega____ theta____ kappa____ phi______ frames
    -      -40.9396   57.0000  -90.0000 91
#__ type_ start__ end____ width___ exp.time_
 22 omega  -94.00  -54.00   1.0000    1.0000
omega____ theta____ kappa____ phi______ frames
    -      -40.9396  125.0000  -30.0000 40
;
_diffrn_measurement_device 'four-circle diffractometer'
_diffrn_measurement_method '\w scans'
_diffrn_radiation_type 'Cu K\a'
_diffrn_radiation_wavelength 1.54184
_diffrn_reflns_av_R_equivalents 0.0518
_diffrn_reflns_av_unetI/netI 0.0524
_diffrn_reflns_Laue_measured_fraction_full 0.9986
_diffrn_reflns_Laue_measured_fraction_max 0.9609
_diffrn_reflns_limit_h_max 8
_diffrn_reflns_limit_h_min -9
_diffrn_reflns_limit_k_max 11
_diffrn_reflns_limit_k_min -14
_diffrn_reflns_limit_l_max 10
_diffrn_reflns_limit_l_min -14
_diffrn_reflns_number 6303
_diffrn_reflns_point_group_measured_fraction_full 0.5940
_diffrn_reflns_point_group_measured_fraction_max 0.5675
_diffrn_reflns_theta_full 67.6840
_diffrn_reflns_theta_max 73.83
_diffrn_reflns_theta_min 3.99
_exptl_absorpt_coefficient_mu 1.100
_exptl_absorpt_correction_T_max 1.00000
_exptl_absorpt_correction_T_min 0.64240
_exptl_absorpt_correction_type multi-scan
_exptl_absorpt_process_details
;
CrysAlisPro, Agilent Technologies,
Version 1.171.37.34 (release 22-05-2014 CrysAlis171 .NET)
(compiled May 22 2014,16:03:01)
Empirical absorption correction using spherical harmonics,
 implemented in SCALE3 ABSPACK scaling algorithm.
;
_exptl_crystal_colour 'clear yellowish white'
_exptl_crystal_colour_lustre clear
_exptl_crystal_colour_modifier yellowish
_exptl_crystal_colour_primary white
_exptl_crystal_density_diffrn 1.547
_exptl_crystal_description plate
_exptl_crystal_F_000 467.895
_exptl_crystal_preparation 'Crystallisation from 97% ethanol'
_exptl_crystal_recrystallization_method 'Crystallisation by solvent evaporation'
_exptl_crystal_size_max 0.1
_exptl_crystal_size_mid 0.1
_exptl_crystal_size_min 0.01
_refine_diff_density_max 0.1716
_refine_diff_density_min -0.2661
_refine_diff_density_rms 0.0472
_refine_ls_abs_structure_details 'Flack, H. D. (1983). Acta Cryst. A39, 876-881.'
_refine_ls_abs_structure_Flack 0.2(3)
_refine_ls_d_res_high 0.8027
_refine_ls_d_res_low 11.0837
_refine_ls_goodness_of_fit_ref 1.0800
_refine_ls_hydrogen_treatment mixed
_refine_ls_matrix_type full
_refine_ls_number_constraints 72
_refine_ls_number_parameters 596
_refine_ls_number_reflns 4387
_refine_ls_number_restraints 3
_refine_ls_restrained_S_all 1.0800
_refine_ls_R_factor_all 0.0670
_refine_ls_R_factor_gt 0.0593
_refine_ls_shift/su_max 0.0007
_refine_ls_shift/su_mean 0.0000
_refine_ls_structure_factor_coef Fsqd
_refine_ls_weighting_details 'w=1/[\s^2^(Fo^2^)+(0.0942P)^2^+0.6138P] where P=(Fo^2^+2Fc^2^)/3'
_refine_ls_weighting_scheme calc
_refine_ls_wR_factor_gt 0.1554
_refine_ls_wR_factor_ref 0.1779
_reflns_Friedel_coverage 0.174
_reflns_limit_h_max 8
_reflns_limit_h_min -9
_reflns_limit_k_max 11
_reflns_limit_k_min -14
_reflns_limit_l_max 10
_reflns_limit_l_min -14
_reflns_number_gt 4013
_reflns_number_total 4387
_reflns_threshold_expression I>=2u(I)
_cod_data_source_file ao0c06239_si_002.cif
_cod_data_source_block epikat_barb2
_cod_depositor_comments 'Adding full bibliography for 4518551.cif.'
_cod_original_sg_symbol_Hall ' P 1'
_cod_database_code 4518551
_olex2_refinement_description
;
1. Fixed Uiso
 At 1.2 times of:
  All C(H) groups, All C(H,H) groups, All N(H) groups
 At 1.5 times of:
  All O(H) groups, All O(H,H) groups
2.a Free rotating group:
 O3E(H6E,H5E), O1E(H2,H1), O2E(H3E,H4E)
2.b Ternary CH refined with riding coordinates:
 C1B(H1B), C2B(H2B), C1A(H1A), C2A(H2A)
2.c Secondary CH2 refined with riding coordinates:
 C3B(H4B,H5B), C3A(H5A,H4A), C3C(H4C,H3C), C3D(H3D,H4D)
2.d Aromatic/amide H refined with riding coordinates:
 C8B(H9B), C6B(H7B), C14B(H13B), C15B(H14B), C15A(H14A), C14A(H13A),
 C11A(H10A), C8A(H9A), C6A(H7A), N1C(H1C), N2C(H2C), N1D(H1D), N2D(H2D)
2.e Idealised tetrahedral OH refined as rotating group:
 O4B(H8B), O5B(H11B), O6B(H12B), O2B(H3B), O6A(H12A), O5A(H11A), O3A(H6A),
 O2A(H3A)
;
_olex2_exptl_crystal_mounting_method 'oil mounted'
_olex2_submission_special_instructions 'No special instructions were received'

loop_
_space_group_symop_id
_space_group_symop_operation_xyz
1 x,y,z

loop_
_atom_site_label
_atom_site_type_symbol
_atom_site_fract_x
_atom_site_fract_y
_atom_site_fract_z
_atom_site_U_iso_or_equiv
_atom_site_adp_type
_atom_site_occupancy
_atom_site_refinement_flags_posn
C7B C 0.8001(7) 1.5789(4) -0.1247(4) 0.0334(10) Uani 1.000000 .
O4B O 0.6811(6) 1.6448(4) -0.2127(4) 0.0483(10) Uani 1.000000 .
H8B H 0.599(7) 1.600(2) -0.216(6) 0.0724(15) Uiso 1.000000 GR
O5B O 0.9195(6) 0.8332(4) 0.5745(4) 0.0627(15) Uani 1.000000 .
H11B H 0.993(11) 0.810(5) 0.534(2) 0.094(2) Uiso 1.000000 GR
O6B O 0.5812(6) 0.8767(4) 0.6350(4) 0.0525(11) Uani 1.000000 .
H12B H 0.644(6) 0.814(3) 0.659(5) 0.0787(17) Uiso 1.000000 GR
O3B O 1.2803(5) 1.5875(4) -0.0530(4) 0.0426(9) Uani 1.000000 .
O2B O 0.9942(5) 1.3663(3) 0.3315(3) 0.0360(8) Uani 1.000000 .
H3B H 0.911(7) 1.410(5) 0.293(3) 0.0541(11) Uiso 1.000000 GR
O1B O 0.8041(5) 1.3119(3) 0.1531(3) 0.0368(8) Uani 1.000000 .
C5B C 1.1009(6) 1.5548(4) -0.0471(4) 0.0307(10) Uani 1.000000 .
C4B C 1.0487(6) 1.4500(4) 0.0534(5) 0.0313(10) Uani 1.000000 .
C9B C 0.8694(7) 1.4122(4) 0.0598(4) 0.0309(10) Uani 1.000000 .
C8B C 0.7422(7) 1.4747(5) -0.0279(4) 0.0342(10) Uani 1.000000 .
H9B H 0.6225(7) 1.4475(5) -0.0217(4) 0.0411(12) Uiso 1.000000 R
C6B C 0.9786(7) 1.6195(5) -0.1355(5) 0.0344(10) Uani 1.000000 .
H7B H 1.0155(7) 1.6890(5) -0.2008(5) 0.0412(12) Uiso 1.000000 R
C10B C 0.8382(7) 1.1366(4) 0.3347(5) 0.0326(10) Uani 1.000000 .
C11B C 0.9284(7) 1.0275(4) 0.4016(5) 0.0346(11) Uani 1.000000 .
H10B H 1.074(9) 1.017(6) 0.398(6) 0.0415(13) Uiso 1.000000 R
C12B C 0.8444(8) 0.9408(5) 0.5037(5) 0.0396(12) Uani 1.000000 .
C13B C 0.6665(7) 0.9623(5) 0.5370(5) 0.0397(12) Uani 1.000000 .
C14B C 0.5766(8) 1.0695(5) 0.4703(5) 0.0407(12) Uani 1.000000 .
H13B H 0.4573(8) 1.0831(5) 0.4924(5) 0.0489(14) Uiso 1.000000 R
C15B C 0.6610(7) 1.1573(5) 0.3707(5) 0.0387(12) Uani 1.000000 .
H14B H 0.5996(7) 1.2302(5) 0.3278(5) 0.0464(14) Uiso 1.000000 R
C1B C 0.9375(7) 1.2296(4) 0.2295(4) 0.0333(10) Uani 1.000000 .
H1B H 1.0010(7) 1.1866(4) 0.1836(4) 0.0399(12) Uiso 1.000000 R
C2B C 1.0775(6) 1.3013(5) 0.2642(5) 0.0344(10) Uani 1.000000 .
H2B H 1.1664(6) 1.2427(5) 0.3158(5) 0.0413(13) Uiso 1.000000 R
C3B C 1.1806(7) 1.3871(5) 0.1521(5) 0.0378(11) Uani 1.000000 .
H4B H 1.2447(7) 1.4479(5) 0.1714(5) 0.0454(13) Uiso 1.000000 R
H5B H 1.2706(7) 1.3407(5) 0.1251(5) 0.0454(13) Uiso 1.000000 R
O6A O 1.6931(6) 0.5302(4) 1.2762(4) 0.0517(11) Uani 1.000000 .
H12A H 1.620(4) 0.496(5) 1.332(4) 0.0776(17) Uiso 1.000000 GR
O5A O 1.3491(6) 0.5893(4) 1.3195(4) 0.0574(13) Uani 1.000000 .
H11A H 1.242(4) 0.610(6) 1.322(4) 0.0861(19) Uiso 1.000000 GR
O3A O 0.9970(5) 1.2121(4) 0.5708(4) 0.0420(9) Uani 1.000000 .
H6A H 0.986(2) 1.261(6) 0.501(2) 0.0630(13) Uiso 1.000000 GR
O4A O 1.5895(6) 1.3857(4) 0.5129(4) 0.0478(10) Uani 1.000000 .
O1A O 1.4684(5) 1.0147(3) 0.8458(3) 0.0399(9) Uani 1.000000 .
O2A O 1.2828(5) 0.8286(3) 0.7952(3) 0.0366(8) Uani 1.000000 .
H3A H 1.356(8) 0.872(2) 0.744(5) 0.0548(12) Uiso 1.000000 GR
C10A C 1.4371(7) 0.8312(5) 1.0202(4) 0.0314(10) Uani 1.000000 .
C15A C 1.6160(7) 0.7989(5) 1.0003(5) 0.0387(11) Uani 1.000000 .
H14A H 1.6793(7) 0.8446(5) 0.9293(5) 0.0465(14) Uiso 1.000000 R
C14A C 1.6992(7) 0.6988(5) 1.0863(5) 0.0396(12) Uani 1.000000 .
H13A H 1.8194(7) 0.6783(5) 1.0727(5) 0.0475(14) Uiso 1.000000 R
C13A C 1.6091(7) 0.6292(5) 1.1910(5) 0.0378(11) Uani 1.000000 .
C12A C 1.4275(7) 0.6607(5) 1.2121(5) 0.0387(12) Uani 1.000000 .
C11A C 1.3454(7) 0.7616(5) 1.1259(5) 0.0370(11) Uani 1.000000 .
H10A H 1.2256(7) 0.7830(5) 1.1394(5) 0.0444(13) Uiso 1.000000 R
C4A C 1.2250(7) 1.1093(5) 0.7080(5) 0.0317(10) Uani 1.000000 .
C9A C 1.4033(7) 1.1084(4) 0.7456(5) 0.0340(10) Uani 1.000000 .
C8A C 1.5289(7) 1.1983(5) 0.6825(5) 0.0351(11) Uani 1.000000 .
H9A H 1.6480(7) 1.1939(5) 0.7089(5) 0.0421(13) Uiso 1.000000 R
C7A C 1.4736(7) 1.2945(4) 0.5796(4) 0.0332(10) Uani 1.000000 .
C6A C 1.2973(7) 1.3011(5) 0.5390(4) 0.0345(10) Uani 1.000000 .
H7A H 1.2615(7) 1.3661(5) 0.4697(4) 0.0414(12) Uiso 1.000000 R
C5A C 1.1738(7) 1.2091(4) 0.6031(4) 0.0315(10) Uani 1.000000 .
C1A C 1.3340(7) 0.9361(5) 0.9273(5) 0.0356(11) Uani 1.000000 .
H1A H 1.2679(7) 0.9825(5) 0.9688(5) 0.0428(13) Uiso 1.000000 R
C2A C 1.1970(7) 0.8967(5) 0.8572(5) 0.0347(10) Uani 1.000000 .
H2A H 1.1078(7) 0.8435(5) 0.9153(5) 0.0417(13) Uiso 1.000000 R
C3A C 1.0935(7) 1.0091(5) 0.7725(5) 0.0357(11) Uani 1.000000 .
H5A H 1.0286(7) 0.9877(5) 0.7143(5) 0.0429(13) Uiso 1.000000 R
H4A H 1.0041(7) 1.0369(5) 0.8185(5) 0.0429(13) Uiso 1.000000 R
H8A H 1.676(12) 1.391(8) 0.549(8) 0.06(2) Uiso 1.000000 .
O1C O 2.4444(7) 1.5183(6) 0.7088(5) 0.0738(16) Uani 1.000000 .
O3C O 1.8708(7) 1.4802(6) 0.5990(6) 0.0838(19) Uani 1.000000 .
O2C O 2.1131(6) 1.1952(4) 0.9528(4) 0.0528(11) Uani 1.000000 .
N1C N 2.1514(7) 1.5076(5) 0.6570(5) 0.0462(11) Uani 1.000000 .
H1C H 2.1610(7) 1.5767(5) 0.5969(5) 0.0555(13) Uiso 1.000000 R
N2C N 2.2799(6) 1.3552(5) 0.8291(5) 0.0436(11) Uani 1.000000 .
H2C H 2.3745(6) 1.3260(5) 0.8722(5) 0.0523(13) Uiso 1.000000 R
C1C C 2.2997(8) 1.4639(6) 0.7317(5) 0.0438(13) Uani 1.000000 .
C2C C 2.1231(8) 1.2901(5) 0.8630(5) 0.0394(12) Uani 1.000000 .
C3C C 1.9677(7) 1.3376(5) 0.7841(5) 0.0416(12) Uani 1.000000 .
H4C H 1.9267(7) 1.2719(5) 0.7618(5) 0.0499(14) Uiso 1.000000 R
H3C H 1.8691(7) 1.3548(5) 0.8319(5) 0.0499(14) Uiso 1.000000 R
C4C C 1.9885(8) 1.4444(5) 0.6751(6) 0.0455(13) Uani 1.000000 .
O3D O 2.6060(7) 1.2256(4) 0.9479(5) 0.0609(12) Uani 1.000000 .
O2D O 2.3384(7) 0.9372(6) 1.2933(6) 0.0843(19) Uani 1.000000 .
O1D O 2.9355(6) 0.8995(5) 1.1889(5) 0.0663(14) Uani 1.000000 .
N1D N 2.7702(7) 1.0649(5) 1.0694(5) 0.0490(12) Uani 1.000000 .
H1D H 2.8654(7) 1.0918(5) 1.0234(5) 0.0588(14) Uiso 1.000000 R
N2D N 2.6354(7) 0.9147(5) 1.2450(4) 0.0453(11) Uani 1.000000 .
H2D H 2.6442(7) 0.8471(5) 1.3069(4) 0.0543(13) Uiso 1.000000 R
C4D C 2.6149(8) 1.1328(5) 1.0386(6) 0.0453(13) Uani 1.000000 .
C3D C 2.4627(8) 1.0931(6) 1.1216(7) 0.0553(17) Uani 1.000000 .
H3D H 2.4363(8) 1.1571(6) 1.1520(7) 0.066(2) Uiso 1.000000 R
H4D H 2.3581(8) 1.0898(6) 1.0754(7) 0.066(2) Uiso 1.000000 R
C2D C 2.4697(8) 0.9772(6) 1.2259(7) 0.0521(15) Uani 1.000000 .
C1D C 2.7905(8) 0.9558(6) 1.1681(6) 0.0452(13) Uani 1.000000 .
O3E O 1.2602(7) 0.7774(6) 0.5304(6) 0.0812(18) Uani 1.000000 .
H6E H 1.301(17) 0.833(8) 0.551(10) 0.122(3) Uiso 1.000000 G
H5E H 1.265(19) 0.808(10) 0.4538(6) 0.122(3) Uiso 1.000000 G
O1E O 3.0252(7) 0.6663(7) 1.3611(7) 0.103(3) Uani 1.000000 .
H2 H 2.961(16) 0.608(10) 1.410(10) 0.155(4) Uiso 1.000000 G
H1 H 2.955(16) 0.703(12) 1.303(9) 0.155(4) Uiso 1.000000 G
O2E O 2.6392(8) 0.6973(5) 1.4585(6) 0.0806(17) Uani 1.000000 .
H3E H 2.738(10) 0.666(9) 1.493(11) 0.121(3) Uiso 1.000000 G
H4E H 2.588(14) 0.640(7) 1.446(12) 0.121(3) Uiso 1.000000 G
H6B H 1.285(9) 1.670(7) -0.109(7) 0.045(18) Uiso 1.000000 .

loop_
_atom_site_aniso_label
_atom_site_aniso_U_11
_atom_site_aniso_U_22
_atom_site_aniso_U_33
_atom_site_aniso_U_12
_atom_site_aniso_U_13
_atom_site_aniso_U_23
C7B 0.041(3) 0.027(2) 0.026(2) -0.0031(19) -0.007(2) -0.0015(19)
O4B 0.045(2) 0.036(2) 0.046(2) -0.0031(16) -0.0154(18) 0.0062(17)
O5B 0.048(3) 0.046(2) 0.058(3) 0.019(2) 0.017(2) 0.017(2)
O6B 0.044(2) 0.040(2) 0.046(2) 0.0067(17) 0.0159(18) 0.0116(18)
O3B 0.0298(18) 0.035(2) 0.049(2) -0.0030(15) 0.0059(16) -0.0005(17)
O2B 0.0366(19) 0.0378(19) 0.0312(18) 0.0104(14) -0.0090(14) -0.0105(15)
O1B 0.0339(18) 0.0370(18) 0.0266(17) -0.0055(14) -0.0043(14) 0.0028(14)
C5B 0.028(2) 0.029(2) 0.030(2) 0.0027(18) 0.0021(18) -0.0071(19)
C4B 0.030(2) 0.024(2) 0.035(3) 0.0007(18) 0.0036(19) -0.006(2)
C9B 0.035(2) 0.025(2) 0.026(2) 0.0017(18) 0.0014(19) -0.0029(18)
C8B 0.034(2) 0.033(3) 0.027(2) -0.0018(19) -0.0031(19) -0.001(2)
C6B 0.039(3) 0.025(2) 0.030(2) -0.0023(19) 0.001(2) -0.0008(18)
C10B 0.034(2) 0.028(2) 0.031(2) 0.0036(19) -0.0017(19) -0.008(2)
C11B 0.031(2) 0.026(2) 0.036(3) -0.0004(18) 0.0055(19) -0.000(2)
C12B 0.040(3) 0.034(3) 0.033(3) 0.005(2) 0.003(2) -0.001(2)
C13B 0.040(3) 0.033(3) 0.035(3) 0.002(2) 0.008(2) -0.002(2)
C14B 0.039(3) 0.039(3) 0.035(3) 0.009(2) 0.006(2) -0.006(2)
C15B 0.040(3) 0.026(2) 0.039(3) 0.005(2) 0.002(2) -0.001(2)
C1B 0.040(3) 0.027(2) 0.028(2) 0.0063(19) -0.003(2) -0.0056(19)
C2B 0.026(2) 0.035(2) 0.034(3) 0.0095(18) -0.0057(18) -0.004(2)
C3B 0.032(2) 0.040(3) 0.034(3) 0.003(2) -0.004(2) -0.005(2)
O6A 0.047(2) 0.046(2) 0.036(2) 0.0205(19) 0.0064(17) 0.0111(18)
O5A 0.043(2) 0.054(3) 0.041(2) 0.0127(19) 0.0117(18) 0.0178(19)
O3A 0.0310(18) 0.045(2) 0.038(2) 0.0034(15) -0.0046(15) -0.0016(16)
O4A 0.042(2) 0.043(2) 0.038(2) -0.0114(17) -0.0059(18) 0.0085(17)
O1A 0.0369(19) 0.0318(18) 0.035(2) -0.0022(14) -0.0093(15) 0.0051(15)
O2A 0.039(2) 0.0322(17) 0.0327(19) -0.0040(14) 0.0036(14) -0.0067(14)
C10A 0.034(2) 0.031(2) 0.024(2) 0.0060(19) -0.0015(18) -0.0047(19)
C15A 0.038(3) 0.044(3) 0.028(2) 0.004(2) -0.001(2) -0.006(2)
C14A 0.032(3) 0.044(3) 0.035(3) 0.010(2) 0.002(2) -0.007(2)
C13A 0.038(3) 0.039(3) 0.030(3) 0.013(2) -0.004(2) -0.006(2)
C12A 0.037(3) 0.038(3) 0.031(3) 0.008(2) 0.001(2) -0.004(2)
C11A 0.036(3) 0.038(3) 0.025(2) 0.008(2) -0.0004(19) 0.001(2)
C4A 0.033(2) 0.030(2) 0.030(2) 0.0060(19) -0.0043(19) -0.010(2)
C9A 0.042(3) 0.024(2) 0.029(2) 0.0054(19) -0.005(2) -0.0022(19)
C8A 0.030(2) 0.035(2) 0.028(2) 0.0001(19) -0.0036(18) 0.001(2)
C7A 0.040(3) 0.028(2) 0.022(2) -0.0003(19) 0.0020(19) 0.0004(19)
C6A 0.038(3) 0.031(2) 0.024(2) 0.0017(19) 0.0002(19) -0.0002(18)
C5A 0.029(2) 0.033(2) 0.027(2) 0.0087(18) -0.0056(17) -0.0048(19)
C1A 0.043(3) 0.025(2) 0.029(2) 0.0053(19) -0.001(2) -0.0005(19)
C2A 0.030(2) 0.034(2) 0.031(2) 0.0001(19) 0.0011(19) -0.002(2)
C3A 0.031(2) 0.031(2) 0.033(3) 0.0056(19) 0.0004(19) 0.000(2)
O1C 0.061(3) 0.092(4) 0.069(4) -0.029(3) 0.001(3) -0.030(3)
O3C 0.066(3) 0.075(4) 0.098(5) 0.006(3) -0.044(3) -0.017(3)
O2C 0.054(2) 0.044(2) 0.042(2) 0.0067(18) 0.0042(18) 0.0034(18)
N1C 0.050(3) 0.039(3) 0.044(3) 0.001(2) 0.002(2) -0.010(2)
N2C 0.036(2) 0.047(3) 0.043(3) 0.0028(19) -0.002(2) -0.012(2)
C1C 0.042(3) 0.052(3) 0.042(3) -0.007(3) 0.005(2) -0.024(3)
C2C 0.042(3) 0.033(3) 0.037(3) 0.003(2) 0.010(2) -0.008(2)
C3C 0.035(3) 0.039(3) 0.044(3) -0.002(2) 0.007(2) -0.010(2)
C4C 0.046(3) 0.037(3) 0.051(3) 0.011(2) -0.016(3) -0.013(3)
O3D 0.066(3) 0.049(3) 0.053(3) -0.003(2) -0.020(2) -0.002(2)
O2D 0.049(3) 0.100(5) 0.105(5) -0.007(3) 0.029(3) -0.043(4)
O1D 0.042(2) 0.077(3) 0.074(3) 0.022(2) -0.010(2) -0.022(3)
N1D 0.040(3) 0.050(3) 0.049(3) -0.001(2) 0.002(2) -0.010(2)
N2D 0.041(2) 0.045(3) 0.037(2) 0.007(2) -0.0000(19) -0.002(2)
C4D 0.046(3) 0.038(3) 0.049(3) 0.003(2) -0.018(3) -0.013(3)
C3D 0.039(3) 0.039(3) 0.074(5) 0.007(2) -0.011(3) -0.006(3)
C2D 0.038(3) 0.061(4) 0.064(4) 0.004(3) 0.002(3) -0.033(3)
C1D 0.034(3) 0.050(3) 0.049(3) 0.004(2) -0.002(2) -0.016(3)
O3E 0.049(3) 0.085(4) 0.090(4) 0.009(3) 0.005(3) -0.013(3)
O1E 0.057(3) 0.097(5) 0.101(5) 0.027(3) 0.024(3) 0.019(4)
O2E 0.073(4) 0.062(3) 0.080(4) 0.010(3) 0.003(3) 0.002(3)

loop_
_atom_type_symbol
_atom_type_scat_dispersion_real
_atom_type_scat_dispersion_imag
_atom_type_scat_Cromer_Mann_a1
_atom_type_scat_Cromer_Mann_a2
_atom_type_scat_Cromer_Mann_a3
_atom_type_scat_Cromer_Mann_a4
_atom_type_scat_Cromer_Mann_b1
_atom_type_scat_Cromer_Mann_b2
_atom_type_scat_Cromer_Mann_b3
_atom_type_scat_Cromer_Mann_b4
_atom_type_scat_Cromer_Mann_c
_atom_type_scat_source
_atom_type_scat_dispersion_source
H 0.00000 0.00000 0.49300 0.32291 0.14019 0.04081 10.51090 26.12570 3.14236 57.79970 0.0030380000826 'International Tables Volume C Table 6.1.1.4 (pp. 500-502)' 'Henke, Gullikson and Davis, At. Data and Nucl. Data Tables, 1993, 54, 2'
C 0.01920 0.00962 2.31000 1.02000 1.58860 0.86500 20.84390 10.20750 0.56870 51.65120 0.215599998832 'International Tables Volume C Table 6.1.1.4 (pp. 500-502)' 'Henke, Gullikson and Davis, At. Data and Nucl. Data Tables, 1993, 54, 2'
O 0.05239 0.03377 3.04850 2.28680 1.54630 0.86700 13.27710 5.70110 0.32390 32.90890 0.250800013542 'International Tables Volume C Table 6.1.1.4 (pp. 500-502)' 'Henke, Gullikson and Davis, At. Data and Nucl. Data Tables, 1993, 54, 2'
N 0.03256 0.01839 12.21260 3.13220 2.01250 1.16630 0.00570 9.89330 28.99750 0.58260 -11.5290002823 'International Tables Volume C Table 6.1.1.4 (pp. 500-502)' 'Henke, Gullikson and Davis, At. Data and Nucl. Data Tables, 1993, 54, 2'

loop_
_geom_angle_atom_site_label_1
_geom_angle_atom_site_label_2
_geom_angle_atom_site_label_3
_geom_angle
_geom_angle_site_symmetry_1
_geom_angle_site_symmetry_3
_geom_angle_publ_flag
C8B C7B O4B 120.7(5) . . ?
C6B C7B O4B 117.8(4) . . ?
C6B C7B C8B 121.5(5) . . ?
C1B O1B C9B 116.8(4) . . ?
C4B C5B O3B 115.9(4) . . ?
C6B C5B O3B 122.2(4) . . ?
C6B C5B C4B 121.9(5) . . ?
C9B C4B C5B 117.2(4) . . ?
C3B C4B C5B 120.7(4) . . ?
C3B C4B C9B 122.0(4) . . ?
C4B C9B O1B 122.2(4) . . ?
C8B C9B O1B 115.3(4) . . ?
C8B C9B C4B 122.5(4) . . ?
C9B C8B C7B 118.0(5) . . ?
C5B C6B C7B 118.8(4) . . ?
C15B C10B C11B 118.9(5) . . ?
C1B C10B C11B 118.8(4) . . ?
C1B C10B C15B 122.3(4) . . ?
C12B C11B C10B 120.7(5) . . ?
C11B C12B O5B 125.4(5) . . ?
C13B C12B O5B 115.1(5) . . ?
C13B C12B C11B 119.5(5) . . ?
C12B C13B O6B 120.0(5) . . ?
C14B C13B O6B 120.3(5) . . ?
C14B C13B C12B 119.8(5) . . ?
C15B C14B C13B 121.0(5) . . ?
C14B C15B C10B 120.1(5) . . ?
C10B C1B O1B 108.2(4) . . ?
C2B C1B O1B 110.0(4) . . ?
C2B C1B C10B 114.0(4) . . ?
C1B C2B O2B 111.2(4) . . ?
C3B C2B O2B 111.5(4) . . ?
C3B C2B C1B 110.3(4) . . ?
C2B C3B C4B 110.0(4) . . ?
C1A O1A C9A 116.6(4) . . ?
C11A C10A C15A 119.1(4) . . ?
C1A C10A C15A 122.7(4) . . ?
C1A C10A C11A 118.2(4) . . ?
C14A C15A C10A 119.8(5) . . ?
C13A C14A C15A 121.5(5) . . ?
C14A C13A O6A 121.1(4) . . ?
C12A C13A O6A 119.6(5) . . ?
C12A C13A C14A 119.3(5) . . ?
C13A C12A O5A 115.8(4) . . ?
C11A C12A O5A 125.3(5) . . ?
C11A C12A C13A 118.9(5) . . ?
C12A C11A C10A 121.5(5) . . ?
C5A C4A C9A 116.7(5) . . ?
C3A C4A C9A 122.6(4) . . ?
C3A C4A C5A 120.7(4) . . ?
C4A C9A O1A 121.6(5) . . ?
C8A C9A O1A 115.7(4) . . ?
C8A C9A C4A 122.7(4) . . ?
C7A C8A C9A 118.8(5) . . ?
C8A C7A O4A 122.0(5) . . ?
C6A C7A O4A 116.9(4) . . ?
C6A C7A C8A 121.0(5) . . ?
C5A C6A C7A 119.2(4) . . ?
C4A C5A O3A 116.1(4) . . ?
C6A C5A O3A 122.3(4) . . ?
C6A C5A C4A 121.5(5) . . ?
C10A C1A O1A 107.1(4) . . ?
C2A C1A O1A 110.0(4) . . ?
C2A C1A C10A 114.5(4) . . ?
C1A C2A O2A 111.5(4) . . ?
C3A C2A O2A 112.2(4) . . ?
C3A C2A C1A 109.7(4) . . ?
C2A C3A C4A 109.8(4) . . ?
C4C N1C C1C 122.8(5) . . ?
C2C N2C C1C 125.2(5) . . ?
N1C C1C O1C 120.9(6) . . ?
N2C C1C O1C 121.3(6) . . ?
N2C C1C N1C 117.8(5) . . ?
N2C C2C O2C 122.1(6) . . ?
C3C C2C O2C 121.6(5) . . ?
C3C C2C N2C 116.3(5) . . ?
C4C C3C C2C 120.0(5) . . ?
N1C C4C O3C 119.7(6) . . ?
C3C C4C O3C 122.9(6) . . ?
C3C C4C N1C 117.3(5) . . ?
C1D N1D C4D 126.1(5) . . ?
C1D N2D C2D 123.4(5) . . ?
N1D C4D O3D 122.3(6) . . ?
C3D C4D O3D 121.3(6) . . ?
C3D C4D N1D 116.3(6) . . ?
C2D C3D C4D 121.1(5) . . ?
N2D C2D O2D 121.2(7) . . ?
C3D C2D O2D 122.4(6) . . ?
C3D C2D N2D 116.4(6) . . ?
N1D C1D O1D 121.9(6) . . ?
N2D C1D O1D 121.6(6) . . ?
N2D C1D N1D 116.4(5) . . ?

loop_
_geom_bond_atom_site_label_1
_geom_bond_atom_site_label_2
_geom_bond_distance
_geom_bond_site_symmetry_2
_geom_bond_publ_flag
C7B O4B 1.371(6) . ?
C7B C8B 1.393(7) . ?
C7B C6B 1.385(7) . ?
O5B C12B 1.345(7) . ?
O6B C13B 1.365(6) . ?
O3B C5B 1.367(6) . ?
O2B C2B 1.425(6) . ?
O1B C9B 1.364(6) . ?
O1B C1B 1.437(6) . ?
C5B C4B 1.407(7) . ?
C5B C6B 1.385(7) . ?
C4B C9B 1.385(7) . ?
C4B C3B 1.501(7) . ?
C9B C8B 1.398(7) . ?
C10B C11B 1.392(7) . ?
C10B C15B 1.396(7) . ?
C10B C1B 1.497(7) . ?
C11B C12B 1.395(7) . ?
C12B C13B 1.392(8) . ?
C13B C14B 1.375(7) . ?
C14B C15B 1.384(7) . ?
C1B C2B 1.511(8) . ?
C2B C3B 1.526(7) . ?
O6A C13A 1.372(6) . ?
O5A C12A 1.357(7) . ?
O3A C5A 1.358(6) . ?
O4A C7A 1.362(6) . ?
O1A C9A 1.375(6) . ?
O1A C1A 1.438(6) . ?
O2A C2A 1.412(7) . ?
C10A C15A 1.390(7) . ?
C10A C11A 1.379(7) . ?
C10A C1A 1.516(6) . ?
C15A C14A 1.380(7) . ?
C14A C13A 1.366(8) . ?
C13A C12A 1.409(7) . ?
C12A C11A 1.383(7) . ?
C4A C9A 1.393(7) . ?
C4A C5A 1.411(7) . ?
C4A C3A 1.492(7) . ?
C9A C8A 1.388(7) . ?
C8A C7A 1.385(7) . ?
C7A C6A 1.382(7) . ?
C6A C5A 1.396(7) . ?
C1A C2A 1.520(8) . ?
C2A C3A 1.528(6) . ?
O1C C1C 1.219(8) . ?
O3C C4C 1.222(8) . ?
O2C C2C 1.224(7) . ?
N1C C1C 1.389(8) . ?
N1C C4C 1.387(8) . ?
N2C C1C 1.373(8) . ?
N2C C2C 1.357(7) . ?
C2C C3C 1.461(8) . ?
C3C C4C 1.435(8) . ?
O3D C4D 1.216(8) . ?
O2D C2D 1.213(9) . ?
O1D C1D 1.217(7) . ?
N1D C4D 1.350(8) . ?
N1D C1D 1.385(8) . ?
N2D C2D 1.380(8) . ?
N2D C1D 1.407(8) . ?
C4D C3D 1.428(10) . ?
C3D C2D 1.461(10) . ?

loop_
_geom_hbond_atom_site_label_D
_geom_hbond_atom_site_label_H
_geom_hbond_atom_site_label_A
_geom_hbond_distance_DH
_geom_hbond_distance_HA
_geom_hbond_distance_DA
_geom_hbond_angle_DHA
_geom_hbond_site_symmetry_A
O2B H3B O6A 0.8200 2.067(6) 2.815(5) 151.5(7) 1_464
O6A H12A O4A 0.8200 2.07(2) 2.785(6) 146(4) 1_546
O5A H11A O1E 0.8200 1.81(3) 2.613(7) 165(9) 1_355
O2A H3A O6B 0.8200 2.058(16) 2.775(5) 146(3) 1_655
O4A H8A O3C 0.80(9) 2.03(9) 2.774(7) 156(8) .
O3E H5E O2D 0.8496 2.01(5) 2.795(9) 153(10) 1_454
O1E H1 O1D 0.8500 2.20(11) 2.816(8) 129(12) .
O3B H6B O2A 0.95(8) 1.78(8) 2.730(5) 175(6) 1_564

loop_
_geom_torsion_atom_site_label_1
_geom_torsion_atom_site_label_2
_geom_torsion_atom_site_label_3
_geom_torsion_atom_site_label_4
_geom_torsion
_geom_torsion_site_symmetry_1
_geom_torsion_site_symmetry_2
_geom_torsion_site_symmetry_3
_geom_torsion_site_symmetry_4
_geom_torsion_publ_flag
C7B C8B C9B O1B 179.2(5) . . . . ?
C7B C8B C9B C4B -0.1(6) . . . . ?
C7B C6B C5B O3B 178.4(5) . . . . ?
C7B C6B C5B C4B -0.6(6) . . . . ?
O5B C12B C11B C10B -179.8(6) . . . . ?
O5B C12B C13B O6B -0.3(7) . . . . ?
O5B C12B C13B C14B -179.7(6) . . . . ?
O6B C13B C12B C11B 178.4(6) . . . . ?
O6B C13B C14B C15B 179.9(6) . . . . ?
O3B C5B C4B C9B -177.9(4) . . . . ?
O3B C5B C4B C3B 5.4(5) . . . . ?
O2B C2B C1B O1B 62.1(4) . . . . ?
O2B C2B C1B C10B -59.7(4) . . . . ?
O2B C2B C3B C4B -80.2(4) . . . . ?
O1B C9B C4B C5B 179.9(5) . . . . ?
O1B C9B C4B C3B -3.4(6) . . . . ?
O1B C1B C10B C11B 161.2(4) . . . . ?
O1B C1B C10B C15B -21.3(5) . . . . ?
O1B C1B C2B C3B -62.1(4) . . . . ?
C5B C4B C9B C8B -0.8(6) . . . . ?
C5B C4B C3B C2B 164.0(5) . . . . ?
C4B C3B C2B C1B 43.8(5) . . . . ?
C10B C11B C12B C13B 1.7(7) . . . . ?
C10B C15B C14B C13B 1.7(7) . . . . ?
C10B C1B C2B C3B 176.1(4) . . . . ?
C11B C12B C13B C14B -1.0(7) . . . . ?
C12B C13B C14B C15B -0.7(7) . . . . ?
O6A C13A C14A C15A -179.7(6) . . . . ?
O6A C13A C12A O5A 1.2(7) . . . . ?
O6A C13A C12A C11A 179.3(6) . . . . ?
O5A C12A C13A C14A -178.2(5) . . . . ?
O5A C12A C11A C10A 178.2(6) . . . . ?
O3A C5A C4A C9A -176.8(4) . . . . ?
O3A C5A C4A C3A 4.5(5) . . . . ?
O3A C5A C6A C7A 177.7(5) . . . . ?
O4A C7A C8A C9A -179.8(5) . . . . ?
O4A C7A C6A C5A 179.2(5) . . . . ?
O1A C9A C4A C5A -179.1(5) . . . . ?
O1A C9A C4A C3A -0.5(6) . . . . ?
O1A C9A C8A C7A 179.0(5) . . . . ?
O1A C1A C10A C15A -20.6(5) . . . . ?
O1A C1A C10A C11A 162.9(4) . . . . ?
O1A C1A C2A O2A 62.0(4) . . . . ?
O1A C1A C2A C3A -63.0(4) . . . . ?
O2A C2A C1A C10A -58.7(4) . . . . ?
O2A C2A C3A C4A -78.9(4) . . . . ?
C10A C15A C14A C13A 0.7(7) . . . . ?
C10A C11A C12A C13A 0.2(7) . . . . ?
C10A C1A C2A C3A 176.4(4) . . . . ?
C15A C14A C13A C12A -0.4(7) . . . . ?
C14A C13A C12A C11A -0.0(7) . . . . ?
C4A C9A C8A C7A 1.7(6) . . . . ?
C4A C5A C6A C7A -0.3(6) . . . . ?
C4A C3A C2A C1A 45.6(5) . . . . ?
C9A C8A C7A C6A -0.7(6) . . . . ?
C8A C7A C6A C5A 0.0(6) . . . . ?
O1C C1C N1C C4C 175.6(6) . . . . ?
O1C C1C N2C C2C 178.3(6) . . . . ?
O3C C4C N1C C1C -171.7(6) . . . . ?
O3C C4C C3C C2C 171.4(7) . . . . ?
O2C C2C N2C C1C -178.1(5) . . . . ?
O2C C2C C3C C4C -175.6(6) . . . . ?
N1C C1C N2C C2C -4.2(7) . . . . ?
N1C C4C C3C C2C -8.0(7) . . . . ?
N2C C2C C3C C4C 2.6(6) . . . . ?
O3D C4D N1D C1D -177.3(6) . . . . ?
O3D C4D C3D C2D 175.7(6) . . . . ?
O2D C2D N2D C1D 178.6(7) . . . . ?
O2D C2D C3D C4D -174.9(7) . . . . ?
O1D C1D N1D C4D 179.3(6) . . . . ?
O1D C1D N2D C2D 178.6(6) . . . . ?
N1D C4D C3D C2D -7.2(7) . . . . ?
N1D C1D N2D C2D -0.1(7) . . . . ?
N2D C2D C3D C4D 5.4(7) . . . . ?
